data_7030199
loop_
_publ_author_name
'Yang, Nan'
'Xin, Lan'
'Gao, Wei'
'Zhang, Jingshun'
'Luo, Xuyang'
'Liu, Xiaoming'
'Mu, Ying'

_publ_section_title
;
 Al and Zn complexes bearing N,N,N-tridentate quinolinyl anilido-imine
 ligands: synthesis, characterization and catalysis in L-lactide
 polymerization.
;
_journal_issue 37
_journal_name_full 'Dalton transactions (Cambridge, England : 2003)'
_journal_page_first 11454
_journal_page_last 11463
_journal_paper_doi 10.1039/c2dt30594a
_journal_volume 41
_journal_year 2012
_chemical_formula_sum 'C59 H60 Al2 N6'
_chemical_formula_weight 907.09
_chemical_name_systematic
;
?
;
_space_group_IT_number 15
_symmetry_cell_setting monoclinic
_symmetry_space_group_name_Hall '-C 2yc'
_symmetry_space_group_name_H-M 'C 1 2/c 1'
_atom_sites_solution_hydrogens geom
_atom_sites_solution_primary direct
_atom_sites_solution_secondary difmap
_audit_creation_method SHELXL-97
_cell_angle_alpha 90.00
_cell_angle_beta 93.3180(10)
_cell_angle_gamma 90.00
_cell_formula_units_Z 4
_cell_length_a 32.1381(16)
_cell_length_b 8.4504(4)
_cell_length_c 18.4874(9)
_cell_measurement_reflns_used 4565
_cell_measurement_temperature 293(2)
_cell_measurement_theta_max 25.98
_cell_measurement_theta_min 2.48
_cell_volume 5012.4(4)
_computing_cell_refinement 'Bruker SMART'
_computing_data_collection 'Bruker SMART'
_computing_data_reduction 'Bruker SAINT'
_computing_molecular_graphics 'Bruker SHELXTL'
_computing_publication_material 'Bruker SHELXTL'
_computing_structure_refinement 'SHELXL-97 (Sheldrick, 1997)'
_computing_structure_solution 'SHELXS-97 (Sheldrick, 1990)'
_diffrn_ambient_temperature 293(2)
_diffrn_measured_fraction_theta_full 0.997
_diffrn_measured_fraction_theta_max 0.997
_diffrn_measurement_device_type 'CCD area detector'
_diffrn_measurement_method 'phi and omega scan'
_diffrn_radiation_monochromator graphite
_diffrn_radiation_source 'fine-focus sealed tube'
_diffrn_radiation_type MoK\a
_diffrn_radiation_wavelength 0.71073
_diffrn_reflns_av_R_equivalents 0.0204
_diffrn_reflns_av_sigmaI/netI 0.0242
_diffrn_reflns_limit_h_max 36
_diffrn_reflns_limit_h_min -39
_diffrn_reflns_limit_k_max 10
_diffrn_reflns_limit_k_min -6
_diffrn_reflns_limit_l_max 22
_diffrn_reflns_limit_l_min -22
_diffrn_reflns_number 13200
_diffrn_reflns_theta_full 26.03
_diffrn_reflns_theta_max 26.03
_diffrn_reflns_theta_min 2.21
_exptl_absorpt_coefficient_mu 0.103
_exptl_absorpt_correction_T_max 0.9787
_exptl_absorpt_correction_T_min 0.9747
_exptl_absorpt_correction_type multi-scan
_exptl_absorpt_process_details 'SADABS; Bruker, 2000'
_exptl_crystal_colour orange
_exptl_crystal_density_diffrn 1.202
_exptl_crystal_density_method 'not measured'
_exptl_crystal_description block
_exptl_crystal_F_000 1928
_exptl_crystal_size_max 0.25
_exptl_crystal_size_mid 0.23
_exptl_crystal_size_min 0.21
_refine_diff_density_max 0.787
_refine_diff_density_min -0.811
_refine_diff_density_rms 0.055
_refine_ls_extinction_method none
_refine_ls_goodness_of_fit_ref 1.033
_refine_ls_hydrogen_treatment constr
_refine_ls_matrix_type full
_refine_ls_number_parameters 303
_refine_ls_number_reflns 4943
_refine_ls_number_restraints 53
_refine_ls_restrained_S_all 1.258
_refine_ls_R_factor_all 0.0670
_refine_ls_R_factor_gt 0.0558
_refine_ls_shift/su_max 0.001
_refine_ls_shift/su_mean 0.000
_refine_ls_structure_factor_coef Fsqd
_refine_ls_weighting_details 'calc w=1/[\s^2^(Fo^2^)+(0.0773P)^2^+7.6605P] where P=(Fo^2^+2Fc^2^)/3'
_refine_ls_weighting_scheme calc
_refine_ls_wR_factor_gt 0.1464
_refine_ls_wR_factor_ref 0.1559
_reflns_number_gt 4047
_reflns_number_total 4943
_reflns_threshold_expression >2sigma(I)
_cod_data_source_file c2dt30594a.txt
_cod_data_source_block complex_1a
_cod_depositor_comments
;
The following automatic conversions were performed:

'_exptl_absorpt_correction_type' value 'Multi-scan' changed to
'multi-scan' according to
/usr/data/users/saulius/automatic-downloads/retrospective/RSC/lib/dictionaries/cif_core.dic
dictionary named 'cif_core.dic' version 2.4.2 from 2011-04-26.

Automatic conversion script
Id: cif_fix_values 2281 2013-09-26 08:29:07Z andrius 
;
_cod_original_sg_symbol_H-M C2/c
_cod_database_code 7030199

loop_
_symmetry_equiv_pos_as_xyz
'x, y, z'
'-x, y, -z+1/2'
'x+1/2, y+1/2, z'
'-x+1/2, y+1/2, -z+1/2'
'-x, -y, -z'
'x, -y, z-1/2'
'-x+1/2, -y+1/2, -z'
'x+1/2, -y+1/2, z-1/2'

loop_
_atom_site_label
_atom_site_type_symbol
_atom_site_fract_x
_atom_site_fract_y
_atom_site_fract_z
_atom_site_U_iso_or_equiv
_atom_site_adp_type
_atom_site_occupancy
_atom_site_symmetry_multiplicity
_atom_site_calc_flag
_atom_site_refinement_flags
_atom_site_disorder_assembly
_atom_site_disorder_group
Al1 Al 0.35467(2) 0.36344(9) -0.00876(4) 0.0266(2) Uani 1 1 d . . .
C1 C 0.40387(7) 0.6508(3) -0.00949(13) 0.0265(5) Uani 1 1 d . . .
C2 C 0.41526(8) 0.7786(3) -0.05361(14) 0.0312(6) Uani 1 1 d . . .
H2 H 0.3952 0.8247 -0.0852 0.037 Uiso 1 1 calc R . .
C3 C 0.45540(8) 0.8364(3) -0.05097(15) 0.0354(6) Uani 1 1 d . . .
H3 H 0.4620 0.9194 -0.0813 0.042 Uiso 1 1 calc R . .
C4 C 0.48627(8) 0.7727(3) -0.00359(15) 0.0364(6) Uani 1 1 d . . .
H4 H 0.5132 0.8132 -0.0016 0.044 Uiso 1 1 calc R . .
C5 C 0.47611(8) 0.6494(3) 0.03997(14) 0.0329(6) Uani 1 1 d . . .
H5 H 0.4965 0.6071 0.0720 0.039 Uiso 1 1 calc R . .
C6 C 0.43581(7) 0.5848(3) 0.03770(13) 0.0279(5) Uani 1 1 d . . .
C7 C 0.42764(7) 0.4628(3) 0.08964(13) 0.0283(5) Uani 1 1 d . . .
H7 H 0.4467 0.4503 0.1291 0.034 Uiso 1 1 calc R . .
C8 C 0.33004(8) 0.6771(3) -0.04099(14) 0.0309(6) Uani 1 1 d . . .
C9 C 0.32205(9) 0.8341(3) -0.02726(16) 0.0395(6) Uani 1 1 d . . .
H9 H 0.3407 0.8924 0.0024 0.047 Uiso 1 1 calc R . .
C10 C 0.28570(10) 0.9065(4) -0.05794(19) 0.0509(8) Uani 1 1 d . . .
H10 H 0.2807 1.0121 -0.0472 0.061 Uiso 1 1 calc R . .
C11 C 0.25773(9) 0.8278(4) -0.10266(19) 0.0523(8) Uani 1 1 d . . .
H11 H 0.2344 0.8800 -0.1229 0.063 Uiso 1 1 calc R . .
C12 C 0.26428(8) 0.6667(4) -0.11822(15) 0.0413(7) Uani 1 1 d . . .
C13 C 0.30005(7) 0.5916(3) -0.08548(13) 0.0317(6) Uani 1 1 d . . .
C14 C 0.23838(9) 0.5724(5) -0.16494(17) 0.0510(8) Uani 1 1 d . . .
H14 H 0.2147 0.6162 -0.1882 0.061 Uiso 1 1 calc R . .
C15 C 0.24788(9) 0.4185(5) -0.17611(16) 0.0516(9) Uani 1 1 d . . .
H15 H 0.2311 0.3570 -0.2076 0.062 Uiso 1 1 calc R . .
C16 C 0.28333(9) 0.3529(4) -0.13959(15) 0.0418(7) Uani 1 1 d . . .
H16 H 0.2893 0.2466 -0.1470 0.050 Uiso 1 1 calc R . .
C17 C 0.38715(7) 0.2813(3) 0.14966(13) 0.0295(6) Uani 1 1 d . . .
C18 C 0.36649(8) 0.3603(4) 0.20342(14) 0.0392(7) Uani 1 1 d . . .
C19 C 0.35459(9) 0.2723(5) 0.26245(16) 0.0539(9) Uani 1 1 d . . .
H19 H 0.3407 0.3224 0.2988 0.065 Uiso 1 1 calc R . .
C20 C 0.36280(10) 0.1137(5) 0.26815(16) 0.0558(9) Uani 1 1 d . . .
H20 H 0.3540 0.0568 0.3075 0.067 Uiso 1 1 calc R . .
C21 C 0.38427(10) 0.0381(4) 0.21529(16) 0.0463(7) Uani 1 1 d . . .
H21 H 0.3903 -0.0691 0.2199 0.056 Uiso 1 1 calc R . .
C22 C 0.39686(8) 0.1211(3) 0.15522(14) 0.0341(6) Uani 1 1 d . . .
C23 C 0.35725(11) 0.5351(4) 0.19822(18) 0.0559(9) Uani 1 1 d . . .
H23A H 0.3381 0.5636 0.2340 0.084 Uiso 1 1 calc R . .
H23B H 0.3451 0.5591 0.1508 0.084 Uiso 1 1 calc R . .
H23C H 0.3826 0.5938 0.2065 0.084 Uiso 1 1 calc R . .
C24 C 0.42123(11) 0.0394(4) 0.09924(17) 0.0490(8) Uani 1 1 d . . .
H24A H 0.4499 0.0714 0.1047 0.073 Uiso 1 1 calc R . .
H24B H 0.4100 0.0676 0.0517 0.073 Uiso 1 1 calc R . .
H24C H 0.4193 -0.0731 0.1055 0.073 Uiso 1 1 calc R . .
C25 C 0.38889(9) 0.2405(4) -0.07450(15) 0.0388(6) Uani 1 1 d . . .
H25A H 0.3824 0.2731 -0.1236 0.058 Uiso 1 1 calc R . .
H25B H 0.3829 0.1298 -0.0697 0.058 Uiso 1 1 calc R . .
H25C H 0.4179 0.2591 -0.0621 0.058 Uiso 1 1 calc R . .
C26 C 0.30836(8) 0.2786(4) 0.04557(14) 0.0366(6) Uani 1 1 d . . .
H26A H 0.3015 0.3529 0.0823 0.055 Uiso 1 1 calc R . .
H26B H 0.3167 0.1801 0.0679 0.055 Uiso 1 1 calc R . .
H26C H 0.2845 0.2616 0.0129 0.055 Uiso 1 1 calc R . .
C27 C 0.0000 0.1324(8) 0.2500 0.095(2) Uani 1 2 d SU . .
C28 C 0.02982(13) 0.0418(9) 0.2166(2) 0.0993(16) Uani 1 1 d U A .
H28 H 0.0509 0.0909 0.1926 0.119 Uiso 1 1 calc R . .
C29 C 0.0277(2) -0.1179(10) 0.2195(3) 0.124(2) Uani 1 1 d U . .
H29 H 0.0477 -0.1786 0.1980 0.149 Uiso 1 1 calc R A .
C30 C 0.0000 -0.1828(13) 0.2500 0.139(3) Uani 1 2 d SU . .
H30 H 0.0000 -0.2929 0.2500 0.167 Uiso 1 2 calc SR . .
C31 C -0.01653(4) 0.30090(14) 0.27609(6) 0.085(3) Uani 0.50 1 d PU A -1
H31A H -0.0423 0.2869 0.2991 0.127 Uiso 0.50 1 calc PR A -1
H31B H -0.0209 0.3694 0.2349 0.127 Uiso 0.50 1 calc PR A -1
H31C H 0.0038 0.3472 0.3099 0.127 Uiso 0.50 1 calc PR A -1
N1 N 0.36403(4) 0.58715(14) -0.01326(6) 0.0285(5) Uani 1 1 d R . .
N2 N 0.30857(4) 0.43558(14) -0.09522(6) 0.0329(5) Uani 1 1 d R . .
N3 N 0.39572(4) 0.36979(14) 0.08511(6) 0.0263(4) Uani 1 1 d R . .

loop_
_atom_site_aniso_label
_atom_site_aniso_U_11
_atom_site_aniso_U_22
_atom_site_aniso_U_33
_atom_site_aniso_U_23
_atom_site_aniso_U_13
_atom_site_aniso_U_12
Al1 0.0239(4) 0.0294(4) 0.0263(4) 0.0009(3) 0.0000(3) -0.0027(3)
C1 0.0264(12) 0.0267(12) 0.0263(12) -0.0058(10) 0.0012(9) 0.0006(9)
C2 0.0314(13) 0.0322(13) 0.0298(13) 0.0007(10) 0.0001(10) -0.0001(11)
C3 0.0375(14) 0.0333(14) 0.0358(14) 0.0012(11) 0.0065(11) -0.0053(11)
C4 0.0263(13) 0.0404(15) 0.0429(15) -0.0038(12) 0.0055(11) -0.0076(11)
C5 0.0257(12) 0.0377(15) 0.0349(14) -0.0046(11) -0.0017(10) 0.0000(11)
C6 0.0253(12) 0.0299(13) 0.0284(12) -0.0040(10) 0.0006(9) 0.0006(10)
C7 0.0235(12) 0.0333(13) 0.0276(12) -0.0020(10) -0.0028(9) 0.0046(10)
C8 0.0245(12) 0.0378(14) 0.0304(13) 0.0077(11) 0.0025(10) 0.0027(10)
C9 0.0343(14) 0.0393(16) 0.0448(16) 0.0020(13) 0.0017(12) 0.0052(12)
C10 0.0432(17) 0.0478(18) 0.062(2) 0.0089(16) 0.0055(15) 0.0166(14)
C11 0.0312(15) 0.064(2) 0.061(2) 0.0213(17) -0.0005(14) 0.0156(15)
C12 0.0237(13) 0.0611(19) 0.0389(15) 0.0172(14) 0.0012(11) 0.0013(12)
C13 0.0241(12) 0.0420(15) 0.0292(13) 0.0101(11) 0.0026(10) -0.0009(11)
C14 0.0279(14) 0.079(2) 0.0446(17) 0.0224(17) -0.0074(12) -0.0058(15)
C15 0.0380(16) 0.079(2) 0.0358(15) 0.0132(16) -0.0112(12) -0.0231(16)
C16 0.0374(15) 0.0514(18) 0.0358(15) 0.0065(13) -0.0038(12) -0.0145(13)
C17 0.0235(12) 0.0417(15) 0.0228(12) 0.0015(10) -0.0023(9) -0.0026(10)
C18 0.0297(13) 0.0593(19) 0.0282(13) -0.0051(12) -0.0013(10) 0.0040(13)
C19 0.0375(16) 0.098(3) 0.0264(14) -0.0033(16) 0.0053(12) -0.0020(17)
C20 0.0494(18) 0.086(3) 0.0310(15) 0.0164(17) -0.0019(13) -0.0220(18)
C21 0.0497(17) 0.0506(18) 0.0374(16) 0.0133(14) -0.0082(13) -0.0144(14)
C22 0.0331(14) 0.0385(14) 0.0301(13) 0.0040(11) -0.0044(10) -0.0070(11)
C23 0.0528(19) 0.071(2) 0.0441(18) -0.0165(16) 0.0011(14) 0.0226(17)
C24 0.067(2) 0.0343(15) 0.0457(17) 0.0023(13) 0.0056(15) 0.0080(15)
C25 0.0399(15) 0.0441(16) 0.0322(14) -0.0031(12) -0.0004(11) 0.0040(12)
C26 0.0283(13) 0.0469(16) 0.0343(14) 0.0066(12) -0.0019(10) -0.0069(12)
C27 0.112(4) 0.072(3) 0.092(4) 0.000 -0.073(3) 0.000
C28 0.052(2) 0.201(4) 0.043(2) 0.042(3) -0.0174(16) -0.037(3)
C29 0.102(4) 0.193(5) 0.072(3) -0.057(3) -0.039(3) 0.081(4)
C30 0.160(6) 0.114(5) 0.132(5) 0.000 -0.100(4) 0.000
C31 0.090(5) 0.084(5) 0.077(4) 0.001(4) -0.018(4) 0.019(4)
N1 0.0232(10) 0.0295(11) 0.0323(11) 0.0018(9) -0.0032(8) 0.0007(8)
N2 0.0277(11) 0.0422(13) 0.0284(11) 0.0062(9) -0.0011(8) -0.0081(10)
N3 0.0238(10) 0.0301(11) 0.0250(10) -0.0005(8) 0.0012(8) 0.0013(8)

loop_
_atom_type_symbol
_atom_type_description
_atom_type_scat_dispersion_real
_atom_type_scat_dispersion_imag
_atom_type_scat_source
C C 0.0033 0.0016 'International Tables Vol C Tables 4.2.6.8 and 6.1.1.4'
H H 0.0000 0.0000 'International Tables Vol C Tables 4.2.6.8 and 6.1.1.4'
Al Al 0.0645 0.0514 'International Tables Vol C Tables 4.2.6.8 and 6.1.1.4'
N N 0.0061 0.0033 'International Tables Vol C Tables 4.2.6.8 and 6.1.1.4'

loop_
_geom_angle_atom_site_label_1
_geom_angle_atom_site_label_2
_geom_angle_atom_site_label_3
_geom_angle
_geom_angle_site_symmetry_1
_geom_angle_site_symmetry_3
N1 Al1 C26 120.28(10) . .
N1 Al1 C25 113.37(10) . .
C26 Al1 C25 125.63(13) . .
N1 Al1 N3 85.34(5) . .
C26 Al1 N3 92.54(9) . .
C25 Al1 N3 100.05(9) . .
N1 Al1 N2 78.2 . .
C26 Al1 N2 88.54(9) . .
C25 Al1 N2 94.25(9) . .
N3 Al1 N2 161.53(8) . .
N1 C1 C2 122.4(2) . .
N1 C1 C6 120.7(2) . .
C2 C1 C6 116.9(2) . .
C3 C2 C1 121.6(2) . .
C3 C2 H2 119.2 . .
C1 C2 H2 119.2 . .
C2 C3 C4 121.1(2) . .
C2 C3 H3 119.5 . .
C4 C3 H3 119.5 . .
C5 C4 C3 118.6(2) . .
C5 C4 H4 120.7 . .
C3 C4 H4 120.7 . .
C4 C5 C6 122.0(2) . .
C4 C5 H5 119.0 . .
C6 C5 H5 119.0 . .
C5 C6 C1 119.8(2) . .
C5 C6 C7 117.4(2) . .
C1 C6 C7 122.4(2) . .
N3 C7 C6 124.5(2) . .
N3 C7 H7 117.8 . .
C6 C7 H7 117.8 . .
C9 C8 N1 127.1(2) . .
C9 C8 C13 117.8(2) . .
N1 C8 C13 115.0(2) . .
C8 C9 C10 120.2(3) . .
C8 C9 H9 119.9 . .
C10 C9 H9 119.9 . .
C11 C10 C9 122.4(3) . .
C11 C10 H10 118.8 . .
C9 C10 H10 118.8 . .
C10 C11 C12 119.7(3) . .
C10 C11 H11 120.2 . .
C12 C11 H11 120.2 . .
C11 C12 C14 125.5(3) . .
C11 C12 C13 118.2(3) . .
C14 C12 C13 116.3(3) . .
N2 C13 C12 122.8(2) . .
N2 C13 C8 115.6(2) . .
C12 C13 C8 121.6(3) . .
C15 C14 C12 120.4(3) . .
C15 C14 H14 119.8 . .
C12 C14 H14 119.8 . .
C14 C15 C16 119.3(3) . .
C14 C15 H15 120.3 . .
C16 C15 H15 120.3 . .
N2 C16 C15 122.8(3) . .
N2 C16 H16 118.6 . .
C15 C16 H16 118.6 . .
C22 C17 C18 121.8(2) . .
C22 C17 N3 120.7(2) . .
C18 C17 N3 117.4(2) . .
C19 C18 C17 117.7(3) . .
C19 C18 C23 120.7(3) . .
C17 C18 C23 121.5(3) . .
C20 C19 C18 121.5(3) . .
C20 C19 H19 119.2 . .
C18 C19 H19 119.2 . .
C19 C20 C21 119.9(3) . .
C19 C20 H20 120.0 . .
C21 C20 H20 120.0 . .
C20 C21 C22 120.7(3) . .
C20 C21 H21 119.7 . .
C22 C21 H21 119.7 . .
C17 C22 C21 118.3(3) . .
C17 C22 C24 121.3(2) . .
C21 C22 C24 120.3(3) . .
C18 C23 H23A 109.5 . .
C18 C23 H23B 109.5 . .
H23A C23 H23B 109.5 . .
C18 C23 H23C 109.5 . .
H23A C23 H23C 109.5 . .
H23B C23 H23C 109.5 . .
C22 C24 H24A 109.5 . .
C22 C24 H24B 109.5 . .
H24A C24 H24B 109.5 . .
C22 C24 H24C 109.5 . .
H24A C24 H24C 109.5 . .
H24B C24 H24C 109.5 . .
Al1 C25 H25A 109.5 . .
Al1 C25 H25B 109.5 . .
H25A C25 H25B 109.5 . .
Al1 C25 H25C 109.5 . .
H25A C25 H25C 109.5 . .
H25B C25 H25C 109.5 . .
Al1 C26 H26A 109.5 . .
Al1 C26 H26B 109.5 . .
H26A C26 H26B 109.5 . .
Al1 C26 H26C 109.5 . .
H26A C26 H26C 109.5 . .
H26B C26 H26C 109.5 . .
C28 C27 C28 113.6(7) . 2
C28 C27 C31 96.1(3) . 2
C28 C27 C31 150.1(4) 2 2
C28 C27 C31 150.1(4) . .
C28 C27 C31 96.1(3) 2 .
C31 C27 C31 54.8(2) 2 .
C29 C28 C27 119.4(5) . .
C29 C28 H28 120.3 . .
C27 C28 H28 120.3 . .
C30 C29 C28 120.6(8) . .
C30 C29 H29 119.7 . .
C28 C29 H29 119.7 . .
C29 C30 C29 126.2(12) 2 .
C29 C30 H30 116.9 2 .
C29 C30 H30 116.9 . .
C27 C31 H31A 109.5 . .
C27 C31 H31B 109.5 . .
H31A C31 H31B 109.5 . .
C27 C31 H31C 109.5 . .
H31A C31 H31C 109.5 . .
H31B C31 H31C 109.5 . .
C1 N1 C8 120.33(17) . .
C1 N1 Al1 121.82(13) . .
C8 N1 Al1 115.42(13) . .
C16 N2 C13 118.3(2) . .
C16 N2 Al1 131.94(16) . .
C13 N2 Al1 107.72(12) . .
C7 N3 C17 116.68(17) . .
C7 N3 Al1 121.54(13) . .
C17 N3 Al1 121.53(12) . .

loop_
_geom_bond_atom_site_label_1
_geom_bond_atom_site_label_2
_geom_bond_distance
_geom_bond_site_symmetry_2
Al1 N1 1.9168(14) .
Al1 C26 1.978(3) .
Al1 C25 1.980(3) .
Al1 N3 2.1189(14) .
Al1 N2 2.2018(14) .
C1 N1 1.387(3) .
C1 C2 1.414(4) .
C1 C6 1.422(3) .
C2 C3 1.378(4) .
C2 H2 0.9300 .
C3 C4 1.393(4) .
C3 H3 0.9300 .
C4 C5 1.368(4) .
C4 H4 0.9300 .
C5 C6 1.404(3) .
C5 H5 0.9300 .
C6 C7 1.443(4) .
C7 N3 1.291(3) .
C7 H7 0.9300 .
C8 C9 1.377(4) .
C8 N1 1.403(3) .
C8 C13 1.427(4) .
C9 C10 1.409(4) .
C9 H9 0.9300 .
C10 C11 1.359(5) .
C10 H10 0.9300 .
C11 C12 1.410(5) .
C11 H11 0.9300 .
C12 C14 1.411(5) .
C12 C13 1.418(4) .
C13 N2 1.361(3) .
C14 C15 1.354(5) .
C14 H14 0.9300 .
C15 C16 1.404(4) .
C15 H15 0.9300 .
C16 N2 1.320(3) .
C16 H16 0.9300 .
C17 C22 1.392(4) .
C17 C18 1.397(4) .
C17 N3 1.448(3) .
C18 C19 1.393(4) .
C18 C23 1.508(5) .
C19 C20 1.368(5) .
C19 H19 0.9300 .
C20 C21 1.385(5) .
C20 H20 0.9300 .
C21 C22 1.393(4) .
C21 H21 0.9300 .
C22 C24 1.502(4) .
C23 H23A 0.9600 .
C23 H23B 0.9600 .
C23 H23C 0.9600 .
C24 H24A 0.9600 .
C24 H24B 0.9600 .
C24 H24C 0.9600 .
C25 H25A 0.9600 .
C25 H25B 0.9600 .
C25 H25C 0.9600 .
C26 H26A 0.9600 .
C26 H26B 0.9600 .
C26 H26C 0.9600 .
C27 C28 1.398(7) .
C27 C28 1.398(7) 2
C27 C31 1.604(6) 2
C27 C31 1.604(6) .
C28 C29 1.353(9) .
C28 H28 0.9300 .
C29 C30 1.212(10) .
C29 H29 0.9300 .
C30 C29 1.212(10) 2
C30 H30 0.9300 .
C31 H31A 0.9600 .
C31 H31B 0.9600 .
C31 H31C 0.9600 .

loop_
_geom_torsion_atom_site_label_1
_geom_torsion_atom_site_label_2
_geom_torsion_atom_site_label_3
_geom_torsion_atom_site_label_4
_geom_torsion
_geom_torsion_site_symmetry_1
_geom_torsion_site_symmetry_4
N1 C1 C2 C3 -177.6(2) . .
C6 C1 C2 C3 0.0(4) . .
C1 C2 C3 C4 -1.1(4) . .
C2 C3 C4 C5 0.8(4) . .
C3 C4 C5 C6 0.6(4) . .
C4 C5 C6 C1 -1.8(4) . .
C4 C5 C6 C7 -175.6(2) . .
N1 C1 C6 C5 179.0(2) . .
C2 C1 C6 C5 1.5(3) . .
N1 C1 C6 C7 -7.5(3) . .
C2 C1 C6 C7 174.9(2) . .
C5 C6 C7 N3 -164.8(2) . .
C1 C6 C7 N3 21.6(4) . .
N1 C8 C9 C10 -178.2(2) . .
C13 C8 C9 C10 -1.3(4) . .
C8 C9 C10 C11 -1.2(5) . .
C9 C10 C11 C12 1.5(5) . .
C10 C11 C12 C14 -178.3(3) . .
C10 C11 C12 C13 0.7(4) . .
C11 C12 C13 N2 178.0(2) . .
C14 C12 C13 N2 -2.9(4) . .
C11 C12 C13 C8 -3.3(4) . .
C14 C12 C13 C8 175.8(2) . .
C9 C8 C13 N2 -177.6(2) . .
N1 C8 C13 N2 -0.3(3) . .
C9 C8 C13 C12 3.6(4) . .
N1 C8 C13 C12 -179.1(2) . .
C11 C12 C14 C15 179.7(3) . .
C13 C12 C14 C15 0.6(4) . .
C12 C14 C15 C16 1.2(5) . .
C14 C15 C16 N2 -1.1(4) . .
C22 C17 C18 C19 -1.9(4) . .
N3 C17 C18 C19 174.0(2) . .
C22 C17 C18 C23 178.1(3) . .
N3 C17 C18 C23 -6.0(4) . .
C17 C18 C19 C20 0.2(4) . .
C23 C18 C19 C20 -179.8(3) . .
C18 C19 C20 C21 1.5(5) . .
C19 C20 C21 C22 -1.5(5) . .
C18 C17 C22 C21 2.0(4) . .
N3 C17 C22 C21 -173.8(2) . .
C18 C17 C22 C24 -176.4(3) . .
N3 C17 C22 C24 7.8(4) . .
C20 C21 C22 C17 -0.3(4) . .
C20 C21 C22 C24 178.2(3) . .
C28 C27 C28 C29 -0.4(3) 2 .
C31 C27 C28 C29 -176.3(4) 2 .
C31 C27 C28 C29 171.3(3) . .
C27 C28 C29 C30 0.9(7) . .
C28 C29 C30 C29 -0.5(3) . 2
C2 C1 N1 C8 -22.5(3) . .
C6 C1 N1 C8 160.1(2) . .
C2 C1 N1 Al1 139.06(19) . .
C6 C1 N1 Al1 -38.4(3) . .
C9 C8 N1 C1 -42.6(3) . .
C13 C8 N1 C1 140.4(2) . .
C9 C8 N1 Al1 154.8(2) . .
C13 C8 N1 Al1 -22.2(2) . .
C26 Al1 N1 C1 140.85(16) . .
C25 Al1 N1 C1 -48.32(17) . .
N3 Al1 N1 C1 50.63(16) . .
N2 Al1 N1 C1 -137.89(13) . .
C26 Al1 N1 C8 -56.77(17) . .
C25 Al1 N1 C8 114.06(16) . .
N3 Al1 N1 C8 -147.00(12) . .
N2 Al1 N1 C8 24.49(15) . .
C15 C16 N2 C13 -1.0(4) . .
C15 C16 N2 Al1 160.5(2) . .
C12 C13 N2 C16 3.0(3) . .
C8 C13 N2 C16 -175.7(2) . .
C12 C13 N2 Al1 -162.6(2) . .
C8 C13 N2 Al1 18.7(2) . .
N1 Al1 N2 C16 173.50(18) . .
C26 Al1 N2 C16 -65.1(2) . .
C25 Al1 N2 C16 60.5(2) . .
N3 Al1 N2 C16 -158.8(2) . .
N1 Al1 N2 C13 -23.60(14) . .
C26 Al1 N2 C13 97.78(15) . .
C25 Al1 N2 C13 -136.60(15) . .
N3 Al1 N2 C13 4.1(3) . .
C6 C7 N3 C17 -165.6(2) . .
C6 C7 N3 Al1 8.8(3) . .
C22 C17 N3 C7 -103.9(3) . .
C18 C17 N3 C7 80.2(3) . .
C22 C17 N3 Al1 81.8(2) . .
C18 C17 N3 Al1 -94.2(2) . .
N1 Al1 N3 C7 -36.70(17) . .
C26 Al1 N3 C7 -156.89(17) . .
C25 Al1 N3 C7 76.23(18) . .
N2 Al1 N3 C7 -63.9(3) . .
N1 Al1 N3 C17 137.38(14) . .
C26 Al1 N3 C17 17.19(17) . .
C25 Al1 N3 C17 -109.68(17) . .
N2 Al1 N3 C17 110.2(2) . .
